data_2239618
loop_
_publ_author_name
'Narayana, B.'
'Sapnakumari, M.'
'Sarojini, Balladka K.'
'Jasinski, Jerry P.'

_publ_section_title
;
 3-(4-Fluorobenzoyl)-4-(4-fluorophenyl)-4-hydroxy-2,6-diphenylcyclohexane-1,1-dicarbonitrile
;
_journal_coeditor_code SU2739
_journal_issue 6
_journal_name_full 'Acta Crystallographica Section E'
_journal_page_first o736
_journal_page_last o737
_journal_paper_doi 10.1107/S1600536814012197
_journal_volume 70
_journal_year 2014
_chemical_formula_iupac 'C33 H24 F2 N2 O2'
_chemical_formula_moiety 'C33 H24 F2 N2 O2'
_chemical_formula_sum 'C33 H24 F2 N2 O2'
_chemical_formula_weight 518.54
_chemical_name_systematic 3-(4-Fluorobenzoyl)-4-(4-fluorophenyl)-4-hydroxy-2,6-diphenylcyclohexane-1,1-dicarbonitrile
_space_group_crystal_system triclinic
_space_group_IT_number 2
_space_group_name_Hall '-P 1'
_space_group_name_H-M_alt 'P -1'
_symmetry_space_group_name_Hall '-P 1'
_symmetry_space_group_name_H-M 'P -1'
_atom_sites_solution_hydrogens geom
_atom_sites_solution_primary direct
_audit_creation_method
;
  Olex2 1.2
  (compiled Apr 23 2013 17:54:37, GUI svn.r4466)
;
_cell_angle_alpha 89.440(4)
_cell_angle_beta 62.687(7)
_cell_angle_gamma 89.296(5)
_cell_formula_units_Z 2
_cell_length_a 10.9336(10)
_cell_length_b 11.5258(4)
_cell_length_c 11.8490(7)
_cell_measurement_reflns_used 3787
_cell_measurement_temperature 173(2)
_cell_measurement_theta_max 71.1060
_cell_measurement_theta_min 4.2150
_cell_volume 1326.61(17)
_computing_cell_refinement 'CrysAlis PRO (Agilent, 2012)'
_computing_data_collection 'CrysAlis PRO (Agilent, 2012)'
_computing_data_reduction 'CrysAlis RED (Agilent, 2012)'
_computing_molecular_graphics 'OLEX2 (Dolomanov <i>et al.</i>, 2009)'
_computing_publication_material 'OLEX2 (Dolomanov <i>et al.</i>, 2009)'
_computing_structure_refinement 'SHELXL2012 (Sheldrick, 2008)'
_computing_structure_solution
;
SUPERFLIP (Palatinus & Chapuis, 2007; Palatinus & van der Lee,
2008;
Palatinus <i>et al.</i>, 2012).
;
_diffrn_ambient_temperature 173(2)
_diffrn_detector_area_resol_mean 16.0416
_diffrn_measured_fraction_theta_full 0.998
_diffrn_measured_fraction_theta_max 0.976
_diffrn_measurement_device 'four-circle diffractometer'
_diffrn_measurement_device_type 'Agilent Eos Gemini'
_diffrn_measurement_method '\w scans'
_diffrn_radiation_monochromator graphite
_diffrn_radiation_type CuK\a
_diffrn_radiation_wavelength 1.54184
_diffrn_reflns_av_R_equivalents 0.0315
_diffrn_reflns_limit_h_max 13
_diffrn_reflns_limit_h_min -13
_diffrn_reflns_limit_k_max 14
_diffrn_reflns_limit_k_min -11
_diffrn_reflns_limit_l_max 14
_diffrn_reflns_limit_l_min -14
_diffrn_reflns_number 8616
_diffrn_reflns_theta_full 67.684
_diffrn_reflns_theta_max 71.359
_diffrn_reflns_theta_min 3.835
_exptl_absorpt_coefficient_mu 0.744
_exptl_absorpt_correction_T_max 1.00000
_exptl_absorpt_correction_T_min 0.88348
_exptl_absorpt_correction_type multi-scan
_exptl_absorpt_process_details
;
(CrysAlis PRO and CrysAlis RED; Agilent, 2012)
;
_exptl_crystal_colour colourless
_exptl_crystal_density_diffrn 1.298
_exptl_crystal_description prism
_exptl_crystal_F_000 540
_exptl_crystal_size_max 0.44
_exptl_crystal_size_mid 0.32
_exptl_crystal_size_min 0.14
_refine_diff_density_max 0.258
_refine_diff_density_min -0.345
_refine_ls_extinction_method none
_refine_ls_goodness_of_fit_ref 1.057
_refine_ls_hydrogen_treatment constr
_refine_ls_matrix_type full
_refine_ls_number_parameters 353
_refine_ls_number_reflns 5042
_refine_ls_number_restraints 0
_refine_ls_restrained_S_all 1.057
_refine_ls_R_factor_all 0.0561
_refine_ls_R_factor_gt 0.0491
_refine_ls_shift/su_max 0.000
_refine_ls_shift/su_mean 0.000
_refine_ls_structure_factor_coef Fsqd
_refine_ls_weighting_details
;
 w=1/[\s^2^(Fo^2^)+(0.0729P)^2^+0.0921P]
 where P=(Fo^2^+2Fc^2^)/3
;
_refine_ls_weighting_scheme calc
_refine_ls_wR_factor_gt 0.1289
_refine_ls_wR_factor_ref 0.1392
_reflns_number_gt 4307
_reflns_number_total 5042
_reflns_threshold_expression I>2\s(I)
_cod_data_source_file su2739sup1.cif
_cod_data_source_block I
_cod_original_cell_volume 1326.60(17)
_cod_database_code 2239618
_cod_database_fobs_code 2239618
_shelx_space_group_comment
;
The symmetry employed for this shelxl refinement is uniquely defined
by the following loop, which should always be used as a source of
symmetry information in preference to the above space-group names.
They are only intended as comments.
;

loop_
_space_group_symop_operation_xyz
'x, y, z'
'-x, -y, -z'

loop_
_atom_site_type_symbol
_atom_site_label
_atom_site_fract_x
_atom_site_fract_y
_atom_site_fract_z
_atom_site_U_iso_or_equiv
_atom_site_adp_type
_atom_site_calc_flag
_atom_site_occupancy
F F1 0.65588(15) 0.61176(9) 0.08267(12) 0.0527(3) Uani d 1
F F2 0.0999(2) 0.57543(13) 0.28697(16) 0.0852(6) Uani d 1
O O1 0.61907(11) 0.13809(9) 0.36838(10) 0.0253(2) Uani d 1
H H1 0.5515 0.1690 0.4296 0.038 Uiso calc 1
O O2 0.33370(12) 0.17874(10) 0.49569(10) 0.0308(3) Uani d 1
N N1 0.48277(16) -0.29229(12) 0.38019(14) 0.0352(3) Uani d 1
N N2 0.53932(15) -0.12783(12) 0.02494(13) 0.0311(3) Uani d 1
C C1 0.60207(15) 0.14872(12) 0.25657(14) 0.0215(3) Uani d 1
C C2 0.70686(15) 0.06396(12) 0.16162(14) 0.0232(3) Uani d 1
H H2A 0.6971 0.0643 0.0826 0.028 Uiso calc 1
H H2B 0.8011 0.0900 0.1400 0.028 Uiso calc 1
C C3 0.68724(15) -0.05931(12) 0.21500(14) 0.0218(3) Uani d 1
H H3 0.6902 -0.0556 0.2980 0.026 Uiso calc 1
C C4 0.53892(15) -0.10161(12) 0.24409(13) 0.0201(3) Uani d 1
C C5 0.42239(14) -0.01457(12) 0.33284(13) 0.0199(3) Uani d 1
H H5 0.4222 -0.0166 0.4173 0.024 Uiso calc 1
C C6 0.45335(15) 0.11141(12) 0.28391(13) 0.0201(3) Uani d 1
H H6 0.4425 0.1202 0.2049 0.024 Uiso calc 1
C C7 0.35273(15) 0.19258(13) 0.38643(14) 0.0226(3) Uani d 1
C C8 0.28789(16) 0.29313(13) 0.35439(15) 0.0257(3) Uani d 1
C C9 0.26159(17) 0.29536(14) 0.25023(16) 0.0298(3) Uani d 1
H H9 0.2893 0.2316 0.1934 0.036 Uiso calc 1
C C10 0.1954(2) 0.38977(16) 0.22861(18) 0.0383(4) Uani d 1
H H10 0.1733 0.3903 0.1598 0.046 Uiso calc 1
C C11 0.1624(3) 0.48256(18) 0.3094(2) 0.0505(5) Uani d 1
C C12 0.1893(3) 0.48520(19) 0.4114(2) 0.0634(7) Uani d 1
H H12 0.1662 0.5514 0.4646 0.076 Uiso calc 1
C C13 0.2511(2) 0.38869(16) 0.43501(19) 0.0432(5) Uani d 1
H H13 0.2686 0.3877 0.5065 0.052 Uiso calc 1
C C14 0.62655(15) 0.27342(13) 0.20554(14) 0.0236(3) Uani d 1
C C15 0.62491(18) 0.29980(14) 0.09165(16) 0.0305(4) Uani d 1
H H15 0.6166 0.2391 0.0420 0.037 Uiso calc 1
C C16 0.63534(19) 0.41405(15) 0.04940(17) 0.0362(4) Uani d 1
H H16 0.6331 0.4323 -0.0280 0.043 Uiso calc 1
C C17 0.64891(19) 0.49973(14) 0.12255(18) 0.0357(4) Uani d 1
C C18 0.65521(19) 0.47700(14) 0.23296(17) 0.0349(4) Uani d 1
H H18 0.6676 0.5380 0.2800 0.042 Uiso calc 1
C C19 0.64313(17) 0.36259(14) 0.27536(16) 0.0289(3) Uani d 1
H H19 0.6462 0.3453 0.3526 0.035 Uiso calc 1
C C20 0.50902(16) -0.21300(13) 0.31558(14) 0.0238(3) Uani d 1
C C21 0.53569(15) -0.11907(12) 0.12229(14) 0.0224(3) Uani d 1
C C22 0.79960(15) -0.14352(12) 0.13101(15) 0.0233(3) Uani d 1
C C23 0.84552(17) -0.22849(14) 0.18758(16) 0.0309(4) Uani d 1
H H23 0.8069 -0.2322 0.2775 0.037 Uiso calc 1
C C24 0.9467(2) -0.30747(17) 0.1143(2) 0.0414(4) Uani d 1
H H24 0.9772 -0.3647 0.1542 0.050 Uiso calc 1
C C25 1.00376(18) -0.30363(17) -0.01680(19) 0.0401(4) Uani d 1
H H25 1.0720 -0.3588 -0.0669 0.048 Uiso calc 1
C C26 0.96054(18) -0.21879(16) -0.07436(17) 0.0362(4) Uani d 1
H H26 1.0002 -0.2151 -0.1644 0.043 Uiso calc 1
C C27 0.85967(17) -0.13917(14) -0.00128(16) 0.0299(4) Uani d 1
H H27 0.8312 -0.0810 -0.0418 0.036 Uiso calc 1
C C28 0.28095(15) -0.05464(12) 0.35494(14) 0.0224(3) Uani d 1
C C29 0.19609(17) -0.11291(14) 0.46728(15) 0.0289(3) Uani d 1
H H29 0.2250 -0.1230 0.5311 0.035 Uiso calc 1
C C30 0.06992(18) -0.15621(16) 0.48680(17) 0.0364(4) Uani d 1
H H30 0.0132 -0.1959 0.5636 0.044 Uiso calc 1
C C31 0.02670(18) -0.14177(16) 0.39486(18) 0.0382(4) Uani d 1
H H31 -0.0592 -0.1722 0.4079 0.046 Uiso calc 1
C C32 0.10845(19) -0.08298(16) 0.28384(18) 0.0359(4) Uani d 1
H H32 0.0782 -0.0726 0.2209 0.043 Uiso calc 1
C C33 0.23493(16) -0.03880(14) 0.26357(15) 0.0277(3) Uani d 1
H H33 0.2901 0.0023 0.1873 0.033 Uiso calc 1

loop_
_atom_site_aniso_label
_atom_site_aniso_U_11
_atom_site_aniso_U_22
_atom_site_aniso_U_33
_atom_site_aniso_U_12
_atom_site_aniso_U_13
_atom_site_aniso_U_23
F1 0.0756(9) 0.0239(5) 0.0491(7) -0.0014(5) -0.0205(6) 0.0086(5)
F2 0.1270(15) 0.0601(9) 0.0865(11) 0.0545(10) -0.0655(11) -0.0114(8)
O1 0.0276(6) 0.0271(5) 0.0248(6) 0.0020(4) -0.0152(5) -0.0027(4)
O2 0.0343(6) 0.0367(6) 0.0200(6) 0.0061(5) -0.0114(5) -0.0030(5)
N1 0.0416(9) 0.0254(7) 0.0315(8) 0.0019(6) -0.0107(7) 0.0033(6)
N2 0.0353(8) 0.0363(7) 0.0242(7) -0.0007(6) -0.0158(6) -0.0030(6)
C1 0.0218(7) 0.0222(7) 0.0214(7) -0.0019(6) -0.0105(6) 0.0003(6)
C2 0.0187(7) 0.0239(7) 0.0242(7) -0.0012(5) -0.0074(6) -0.0007(6)
C3 0.0203(7) 0.0242(7) 0.0216(7) -0.0010(5) -0.0100(6) -0.0012(6)
C4 0.0215(7) 0.0201(7) 0.0187(7) -0.0008(5) -0.0092(6) 0.0003(5)
C5 0.0193(7) 0.0216(7) 0.0175(7) 0.0002(5) -0.0074(6) 0.0010(5)
C6 0.0200(7) 0.0225(7) 0.0174(7) -0.0006(5) -0.0083(6) 0.0007(5)
C7 0.0189(7) 0.0253(7) 0.0221(7) -0.0019(5) -0.0081(6) -0.0003(6)
C8 0.0209(7) 0.0266(7) 0.0261(8) 0.0009(6) -0.0076(6) 0.0001(6)
C9 0.0290(8) 0.0316(8) 0.0272(8) 0.0024(6) -0.0117(7) -0.0003(6)
C10 0.0396(10) 0.0409(10) 0.0353(9) 0.0035(8) -0.0183(8) 0.0073(8)
C11 0.0601(14) 0.0403(10) 0.0533(12) 0.0219(10) -0.0285(11) 0.0013(9)
C12 0.096(2) 0.0423(12) 0.0606(14) 0.0374(13) -0.0443(15) -0.0228(10)
C13 0.0575(13) 0.0383(10) 0.0399(10) 0.0170(9) -0.0279(10) -0.0109(8)
C14 0.0183(7) 0.0238(7) 0.0255(8) -0.0018(5) -0.0071(6) 0.0007(6)
C15 0.0342(9) 0.0288(8) 0.0308(9) -0.0084(7) -0.0166(7) 0.0041(7)
C16 0.0398(10) 0.0347(9) 0.0342(9) -0.0067(7) -0.0171(8) 0.0102(7)
C17 0.0368(9) 0.0224(8) 0.0386(10) -0.0018(7) -0.0094(8) 0.0066(7)
C18 0.0396(10) 0.0235(8) 0.0349(9) -0.0010(7) -0.0112(8) -0.0060(7)
C19 0.0297(8) 0.0269(8) 0.0269(8) 0.0008(6) -0.0102(7) -0.0032(6)
C20 0.0241(8) 0.0225(7) 0.0238(7) 0.0023(6) -0.0101(6) -0.0028(6)
C21 0.0192(7) 0.0207(7) 0.0258(8) -0.0005(5) -0.0090(6) -0.0009(6)
C22 0.0177(7) 0.0249(7) 0.0271(8) -0.0014(6) -0.0101(6) -0.0027(6)
C23 0.0272(8) 0.0362(9) 0.0305(8) 0.0049(7) -0.0143(7) -0.0017(7)
C24 0.0358(10) 0.0400(10) 0.0497(11) 0.0127(8) -0.0209(9) -0.0040(8)
C25 0.0219(8) 0.0429(10) 0.0466(11) 0.0084(7) -0.0079(8) -0.0146(8)
C26 0.0249(8) 0.0440(10) 0.0314(9) -0.0023(7) -0.0055(7) -0.0085(7)
C27 0.0252(8) 0.0343(8) 0.0269(8) -0.0001(6) -0.0090(7) -0.0004(6)
C28 0.0188(7) 0.0221(7) 0.0235(7) 0.0004(5) -0.0072(6) -0.0008(6)
C29 0.0252(8) 0.0333(8) 0.0251(8) -0.0021(6) -0.0090(7) 0.0038(6)
C30 0.0235(8) 0.0406(9) 0.0356(9) -0.0096(7) -0.0054(7) 0.0099(7)
C31 0.0216(8) 0.0444(10) 0.0459(11) -0.0093(7) -0.0131(8) 0.0020(8)
C32 0.0299(9) 0.0445(10) 0.0393(10) -0.0051(7) -0.0211(8) 0.0027(8)
C33 0.0232(8) 0.0327(8) 0.0270(8) -0.0044(6) -0.0113(7) 0.0036(6)

loop_
_atom_type_symbol
_atom_type_description
_atom_type_scat_dispersion_real
_atom_type_scat_dispersion_imag
_atom_type_scat_source
C C 0.0181 0.0091 'International Tables Vol C Tables 4.2.6.8 and 6.1.1.4'
H H 0.0000 0.0000 'International Tables Vol C Tables 4.2.6.8 and 6.1.1.4'
N N 0.0311 0.0180 'International Tables Vol C Tables 4.2.6.8 and 6.1.1.4'
O O 0.0492 0.0322 'International Tables Vol C Tables 4.2.6.8 and 6.1.1.4'
F F 0.0727 0.0534 'International Tables Vol C Tables 4.2.6.8 and 6.1.1.4'

loop_
_geom_angle_atom_site_label_1
_geom_angle_atom_site_label_2
_geom_angle_atom_site_label_3
_geom_angle
C1 O1 H1 109.5
O1 C1 C2 105.23(11)
O1 C1 C6 110.58(12)
O1 C1 C14 111.36(11)
C2 C1 C6 109.00(11)
C2 C1 C14 111.67(12)
C14 C1 C6 108.96(11)
C1 C2 H2A 109.3
C1 C2 H2B 109.3
H2A C2 H2B 107.9
C3 C2 C1 111.75(12)
C3 C2 H2A 109.3
C3 C2 H2B 109.3
C2 C3 H3 107.2
C2 C3 C4 108.79(11)
C4 C3 H3 107.2
C22 C3 C2 113.62(12)
C22 C3 H3 107.2
C22 C3 C4 112.40(11)
C3 C4 C5 112.19(11)
C20 C4 C3 109.57(11)
C20 C4 C5 105.38(11)
C21 C4 C3 108.45(12)
C21 C4 C5 111.69(11)
C21 C4 C20 109.51(12)
C4 C5 H5 106.8
C6 C5 C4 111.92(11)
C6 C5 H5 106.8
C28 C5 C4 111.19(11)
C28 C5 H5 106.8
C28 C5 C6 113.01(11)
C1 C6 H6 109.7
C5 C6 C1 111.93(11)
C5 C6 H6 109.7
C7 C6 C1 106.85(11)
C7 C6 C5 108.83(11)
C7 C6 H6 109.7
O2 C7 C6 118.56(13)
O2 C7 C8 119.71(14)
C8 C7 C6 121.51(13)
C9 C8 C7 123.35(14)
C9 C8 C13 119.38(15)
C13 C8 C7 117.27(15)
C8 C9 H9 119.7
C10 C9 C8 120.56(16)
C10 C9 H9 119.7
C9 C10 H10 120.9
C11 C10 C9 118.12(17)
C11 C10 H10 120.9
F2 C11 C10 118.07(19)
F2 C11 C12 118.70(19)
C12 C11 C10 123.23(17)
C11 C12 H12 120.9
C11 C12 C13 118.27(19)
C13 C12 H12 120.9
C8 C13 H13 119.8
C12 C13 C8 120.37(18)
C12 C13 H13 119.8
C15 C14 C1 120.12(13)
C15 C14 C19 119.04(14)
C19 C14 C1 120.74(14)
C14 C15 H15 119.6
C14 C15 C16 120.78(15)
C16 C15 H15 119.6
C15 C16 H16 120.9
C17 C16 C15 118.26(16)
C17 C16 H16 120.9
F1 C17 C16 118.23(17)
F1 C17 C18 119.05(16)
C18 C17 C16 122.72(16)
C17 C18 H18 120.7
C17 C18 C19 118.67(16)
C19 C18 H18 120.7
C14 C19 C18 120.49(16)
C14 C19 H19 119.8
C18 C19 H19 119.8
N1 C20 C4 173.64(16)
N2 C21 C4 175.91(16)
C23 C22 C3 119.12(14)
C23 C22 C27 118.28(15)
C27 C22 C3 122.60(14)
C22 C23 H23 119.6
C24 C23 C22 120.80(16)
C24 C23 H23 119.6
C23 C24 H24 119.8
C25 C24 C23 120.40(17)
C25 C24 H24 119.8
C24 C25 H25 120.3
C24 C25 C26 119.45(17)
C26 C25 H25 120.3
C25 C26 H26 119.8
C25 C26 C27 120.32(17)
C27 C26 H26 119.8
C22 C27 H27 119.6
C26 C27 C22 120.74(16)
C26 C27 H27 119.6
C29 C28 C5 119.55(14)
C29 C28 C33 118.54(14)
C33 C28 C5 121.87(13)
C28 C29 H29 119.6
C30 C29 C28 120.76(16)
C30 C29 H29 119.6
C29 C30 H30 119.9
C31 C30 C29 120.13(16)
C31 C30 H30 119.9
C30 C31 H31 120.0
C30 C31 C32 119.92(15)
C32 C31 H31 120.0
C31 C32 H32 119.8
C31 C32 C33 120.39(16)
C33 C32 H32 119.8
C28 C33 H33 119.9
C32 C33 C28 120.25(15)
C32 C33 H33 119.9

loop_
_geom_bond_atom_site_label_1
_geom_bond_atom_site_label_2
_geom_bond_distance
F1 C17 1.3616(19)
F2 C11 1.352(2)
O1 H1 0.8400
O1 C1 1.4236(17)
O2 C7 1.2224(18)
N1 C20 1.138(2)
N2 C21 1.141(2)
C1 C2 1.531(2)
C1 C6 1.5700(19)
C1 C14 1.5320(19)
C2 H2A 0.9900
C2 H2B 0.9900
C2 C3 1.5265(19)
C3 H3 1.0000
C3 C4 1.5778(19)
C3 C22 1.520(2)
C4 C5 1.5797(19)
C4 C20 1.4858(19)
C4 C21 1.4755(19)
C5 H5 1.0000
C5 C6 1.5410(18)
C5 C28 1.5222(19)
C6 H6 1.0000
C6 C7 1.5270(19)
C7 C8 1.486(2)
C8 C9 1.390(2)
C8 C13 1.394(2)
C9 H9 0.9500
C9 C10 1.386(2)
C10 H10 0.9500
C10 C11 1.373(3)
C11 C12 1.369(3)
C12 H12 0.9500
C12 C13 1.386(3)
C13 H13 0.9500
C14 C15 1.388(2)
C14 C19 1.390(2)
C15 H15 0.9500
C15 C16 1.391(2)
C16 H16 0.9500
C16 C17 1.374(3)
C17 C18 1.364(3)
C18 H18 0.9500
C18 C19 1.393(2)
C19 H19 0.9500
C22 C23 1.394(2)
C22 C27 1.395(2)
C23 H23 0.9500
C23 C24 1.384(2)
C24 H24 0.9500
C24 C25 1.383(3)
C25 H25 0.9500
C25 C26 1.384(3)
C26 H26 0.9500
C26 C27 1.386(2)
C27 H27 0.9500
C28 C29 1.396(2)
C28 C33 1.397(2)
C29 H29 0.9500
C29 C30 1.388(2)
C30 H30 0.9500
C30 C31 1.380(3)
C31 H31 0.9500
C31 C32 1.381(3)
C32 H32 0.9500
C32 C33 1.393(2)
C33 H33 0.9500

loop_
_geom_hbond_atom_site_label_D
_geom_hbond_atom_site_label_H
_geom_hbond_atom_site_label_A
_geom_hbond_site_symmetry_A
_geom_hbond_distance_DH
_geom_hbond_distance_HA
_geom_hbond_distance_DA
_geom_hbond_angle_DHA
O1 H1 O2 . 0.84 2.14 2.8086(16) 136
O1 H1 N1 2_656 0.84 2.55 3.2071(18) 136
C15 H15 N2 2_655 0.95 2.55 3.388(2) 148
C23 H23 O2 2_656 0.95 2.49 3.394(2) 160
C29 H29 O1 2_656 0.95 2.49 3.398(2) 160
C24 H24 F2 1_645 0.95 2.58 3.443(2) 152

loop_
_geom_torsion_atom_site_label_1
_geom_torsion_atom_site_label_2
_geom_torsion_atom_site_label_3
_geom_torsion_atom_site_label_4
_geom_torsion
F1 C17 C18 C19 177.76(16)
F2 C11 C12 C13 178.8(3)
O1 C1 C2 C3 56.14(14)
O1 C1 C6 C5 -58.60(15)
O1 C1 C6 C7 60.44(14)
O1 C1 C14 C15 175.19(13)
O1 C1 C14 C19 -8.3(2)
O2 C7 C8 C9 -156.39(16)
O2 C7 C8 C13 22.9(2)
C1 C2 C3 C4 61.16(15)
C1 C2 C3 C22 -172.82(12)
C1 C6 C7 O2 -74.24(16)
C1 C6 C7 C8 100.34(15)
C1 C14 C15 C16 174.53(15)
C1 C14 C19 C18 -175.25(15)
C2 C1 C6 C5 56.61(15)
C2 C1 C6 C7 175.65(11)
C2 C1 C14 C15 57.88(18)
C2 C1 C14 C19 -125.66(15)
C2 C3 C4 C5 -54.00(15)
C2 C3 C4 C20 -170.68(12)
C2 C3 C4 C21 69.84(14)
C2 C3 C22 C23 142.45(14)
C2 C3 C22 C27 -37.27(19)
C3 C4 C5 C6 50.17(15)
C3 C4 C5 C28 177.60(11)
C3 C22 C23 C24 179.36(15)
C3 C22 C27 C26 -179.05(14)
C4 C3 C22 C23 -93.46(16)
C4 C3 C22 C27 86.82(17)
C4 C5 C6 C1 -51.18(15)
C4 C5 C6 C7 -169.05(11)
C4 C5 C28 C29 99.48(16)
C4 C5 C28 C33 -78.01(17)
C5 C6 C7 O2 46.79(17)
C5 C6 C7 C8 -138.62(13)
C5 C28 C29 C30 -176.31(15)
C5 C28 C33 C32 176.00(15)
C6 C1 C2 C3 -62.48(15)
C6 C1 C14 C15 -62.57(18)
C6 C1 C14 C19 113.89(15)
C6 C5 C28 C29 -133.68(14)
C6 C5 C28 C33 48.83(19)
C6 C7 C8 C9 29.1(2)
C6 C7 C8 C13 -151.58(16)
C7 C8 C9 C10 177.16(16)
C7 C8 C13 C12 -179.6(2)
C8 C9 C10 C11 2.9(3)
C9 C8 C13 C12 -0.2(3)
C9 C10 C11 F2 178.9(2)
C9 C10 C11 C12 -1.4(4)
C10 C11 C12 C13 -0.9(4)
C11 C12 C13 C8 1.7(4)
C13 C8 C9 C10 -2.2(3)
C14 C1 C2 C3 177.09(11)
C14 C1 C6 C5 178.70(11)
C14 C1 C6 C7 -62.26(14)
C14 C15 C16 C17 0.8(3)
C15 C14 C19 C18 1.2(2)
C15 C16 C17 F1 -178.49(16)
C15 C16 C17 C18 1.3(3)
C16 C17 C18 C19 -2.0(3)
C17 C18 C19 C14 0.7(3)
C19 C14 C15 C16 -2.0(2)
C20 C4 C5 C6 169.33(11)
C20 C4 C5 C28 -63.23(14)
C21 C4 C5 C6 -71.85(14)
C21 C4 C5 C28 55.59(15)
C22 C3 C4 C5 179.27(11)
C22 C3 C4 C20 62.59(15)
C22 C3 C4 C21 -56.89(15)
C22 C23 C24 C25 -0.3(3)
C23 C22 C27 C26 1.2(2)
C23 C24 C25 C26 1.1(3)
C24 C25 C26 C27 -0.8(3)
C25 C26 C27 C22 -0.4(3)
C27 C22 C23 C24 -0.9(2)
C28 C5 C6 C1 -177.63(12)
C28 C5 C6 C7 64.50(15)
C28 C29 C30 C31 -0.2(3)
C29 C28 C33 C32 -1.5(2)
C29 C30 C31 C32 -0.7(3)
C30 C31 C32 C33 0.5(3)
C31 C32 C33 C28 0.7(3)
C33 C28 C29 C30 1.3(2)
